data_1538468
loop_
_publ_author_name
'Peylhard, C.'
'Potier, A.'
'Teulon, P.'

_publ_section_title
;
 Crystal Structure of the 1:1 Adduct Sb Cl3 - Ga Cl3
;
_journal_name_full 'Zeitschrift fuer Anorganische und Allgemeine Chemie'
_journal_page_first 236
_journal_page_last 240
_journal_volume 483
_journal_year 1981
_chemical_formula_sum 'Cl6 Ga Sb'
_chemical_name_systematic '(Sb Cl2) (Ga Cl4)'
_space_group_IT_number 14
_symmetry_space_group_name_Hall '-P 2ybc'
_symmetry_space_group_name_H-M 'P 1 21/c 1'
_cell_angle_alpha 90
_cell_angle_beta 101
_cell_angle_gamma 90
_cell_formula_units_Z 4
_cell_length_a 9.837
_cell_length_b 7.812
_cell_length_c 12.504
_cell_volume 943.236
_citation_journal_id_ASTM ZAACAB
_cod_data_source_file Peylhard_ZAACAB_1981_274.cif
_cod_data_source_block Cl6Ga1Sb1
_cod_original_cell_volume 943.2361
_cod_original_formula_sum 'Cl6 Ga1 Sb1'
_cod_database_code 1538468

loop_
_symmetry_equiv_pos_as_xyz
x,y,z
-x,y+1/2,-z+1/2
-x,-y,-z
x,-y-1/2,z-1/2

loop_
_atom_site_label
_atom_site_type_symbol
_atom_site_fract_x
_atom_site_fract_y
_atom_site_fract_z
_atom_site_occupancy
_atom_site_U_iso_or_equiv
Cl1 Cl-1 0.2538 -0.4141 -0.2136 1 0.0
Cl2 Cl-1 0.38 -0.3826 0.068 1 0.0
Cl4 Cl-1 0.1696 -0.0542 -0.0667 1 0.0
Cl5 Cl-1 0.178 0.314 0.1959 1 0.0
Cl3 Cl-1 0.4955 0.1002 0.1273 1 0.0
Cl6 Cl-1 0.0275 0.1616 0.405 1 0.0
Sb1 Sb+3 -0.244 -0.2695 0.1258 1 0.0
Ga1 Ga+3 0.663 0.2647 0.5791 1 0.0
